data_2108549
loop_
_publ_author_name
'Udovenko, Anatoly A.'
'Slobodyuk, Arseny B.'
'Emelina, Tatiana B.'
'Laptash, Natalia M.'

_publ_section_title
;
 Fluxional seven-coordinated fluorido- and oxofluoridotantalates
;
_journal_issue 6
_journal_name_full 'Acta Crystallographica Section B'
_journal_page_first
;
;
_journal_paper_doi 10.1107/S2052520619013465
_journal_volume 75
_journal_year 2019
_chemical_formula_moiety ' (O F6 Ta), 3Rb'
_chemical_formula_sum 'F6 O Rb3 Ta'
_chemical_formula_weight 567.36
_chemical_name_common 'rubidium tantalum oxide fluoride'
_space_group_crystal_system cubic
_space_group_IT_number 225
_space_group_name_Hall '-F 4 2 3'
_space_group_name_H-M_alt 'F m -3 m'
_atom_sites_solution_primary direct
_atom_sites_solution_secondary difmap
_audit_creation_method SHELXL-2014/7
_cell_angle_alpha 90
_cell_angle_beta 90
_cell_angle_gamma 90
_cell_formula_units_Z 4
_cell_length_a 9.1842(2)
_cell_length_b 9.1842(2)
_cell_length_c 9.1842(2)
_cell_measurement_reflns_used 3898
_cell_measurement_temperature 293(2)
_cell_measurement_theta_max 37.54
_cell_measurement_theta_min 3.84
_cell_volume 774.68(3)
_computing_cell_refinement 'Bruker SAINT'
_computing_data_collection 'Bruker APEX2'
_computing_data_reduction 'Bruker SAINT'
_computing_molecular_graphics 'Bruker SHELXTL'
_computing_publication_material 'Bruker SHELXTL'
_computing_structure_refinement 'SHELXL-2014/7 (Sheldrick, 2014)'
_computing_structure_solution 'SHELXS-97 (Sheldrick, 2008)'
_diffrn_ambient_temperature 293(2)
_diffrn_detector_area_resol_mean 8.33
_diffrn_measured_fraction_theta_full 1.000
_diffrn_measured_fraction_theta_max 1.000
_diffrn_measurement_device_type 'Bruker APEX-II CCD'
_diffrn_measurement_method '\f and \w scans'
_diffrn_radiation_type MoK\a
_diffrn_radiation_wavelength 0.71073
_diffrn_reflns_av_R_equivalents 0.0389
_diffrn_reflns_av_unetI/netI 0.0127
_diffrn_reflns_Laue_measured_fraction_full 1.000
_diffrn_reflns_Laue_measured_fraction_max 1.000
_diffrn_reflns_limit_h_max 17
_diffrn_reflns_limit_h_min -18
_diffrn_reflns_limit_k_max 18
_diffrn_reflns_limit_k_min -17
_diffrn_reflns_limit_l_max 17
_diffrn_reflns_limit_l_min -18
_diffrn_reflns_number 5883
_diffrn_reflns_point_group_measured_fraction_full 1.000
_diffrn_reflns_point_group_measured_fraction_max 1.000
_diffrn_reflns_theta_full 25.242
_diffrn_reflns_theta_max 44.831
_diffrn_reflns_theta_min 3.843
_exptl_absorpt_coefficient_mu 32.964
_exptl_absorpt_correction_T_max 0.0995
_exptl_absorpt_correction_T_min 0.0445
_exptl_absorpt_correction_type multi-scan
_exptl_absorpt_process_details 'Bruker SADABS'
_exptl_crystal_colour colourless
_exptl_crystal_density_diffrn 4.865
_exptl_crystal_description Plate
_exptl_crystal_F_000 984
_exptl_crystal_size_max 0.250
_exptl_crystal_size_mid 0.250
_exptl_crystal_size_min 0.130
_refine_diff_density_max 0.831
_refine_diff_density_min -0.510
_refine_diff_density_rms 0.080
_refine_ls_extinction_coef 0.00043(7)
_refine_ls_extinction_expression Fc^*^=kFc[1+0.001xFc^2^\l^3^/sin(2\q)]^-1/4^
_refine_ls_extinction_method 'SHELXL-2014/7 (Sheldrick 2014'
_refine_ls_goodness_of_fit_ref 1.058
_refine_ls_matrix_type full
_refine_ls_number_parameters 27
_refine_ls_number_reflns 204
_refine_ls_number_restraints 0
_refine_ls_restrained_S_all 1.058
_refine_ls_R_factor_all 0.0096
_refine_ls_R_factor_gt 0.0096
_refine_ls_shift/su_max 0.018
_refine_ls_shift/su_mean 0.003
_refine_ls_structure_factor_coef Fsqd
_refine_ls_weighting_details 'w=1/[\s^2^(Fo^2^)+1.7182P] where P=(Fo^2^+2Fc^2^)/3'
_refine_ls_weighting_scheme calc
_refine_ls_wR_factor_gt 0.0204
_refine_ls_wR_factor_ref 0.0204
_reflns_Friedel_coverage 0.000
_reflns_number_gt 204
_reflns_number_total 204
_reflns_threshold_expression 'I > 2\s(I)'
_cod_data_source_file wf5151sup1.cif
_cod_data_source_block III
_cod_original_cell_volume 774.68(5)
_cod_database_code 2108549
_shelx_space_group_comment
; 
The symmetry employed for this shelxl refinement is uniquely defined 
by the following loop, which should always be used as a source of 
symmetry information in preference to the above space-group names. 
They are only intended as comments. 
;
_shelx_estimated_absorpt_t_min 0.045
_shelx_estimated_absorpt_t_max 0.100

loop_
_space_group_symop_operation_xyz
'x, y, z'
'-x, -y, z'
'-x, y, -z'
'x, -y, -z'
'z, x, y'
'z, -x, -y'
'-z, -x, y'
'-z, x, -y'
'y, z, x'
'-y, z, -x'
'y, -z, -x'
'-y, -z, x'
'y, x, -z'
'-y, -x, -z'
'y, -x, z'
'-y, x, z'
'x, z, -y'
'-x, z, y'
'-x, -z, -y'
'x, -z, y'
'z, y, -x'
'z, -y, x'
'-z, y, x'
'-z, -y, -x'
'x, y+1/2, z+1/2'
'-x, -y+1/2, z+1/2'
'-x, y+1/2, -z+1/2'
'x, -y+1/2, -z+1/2'
'z, x+1/2, y+1/2'
'z, -x+1/2, -y+1/2'
'-z, -x+1/2, y+1/2'
'-z, x+1/2, -y+1/2'
'y, z+1/2, x+1/2'
'-y, z+1/2, -x+1/2'
'y, -z+1/2, -x+1/2'
'-y, -z+1/2, x+1/2'
'y, x+1/2, -z+1/2'
'-y, -x+1/2, -z+1/2'
'y, -x+1/2, z+1/2'
'-y, x+1/2, z+1/2'
'x, z+1/2, -y+1/2'
'-x, z+1/2, y+1/2'
'-x, -z+1/2, -y+1/2'
'x, -z+1/2, y+1/2'
'z, y+1/2, -x+1/2'
'z, -y+1/2, x+1/2'
'-z, y+1/2, x+1/2'
'-z, -y+1/2, -x+1/2'
'x+1/2, y, z+1/2'
'-x+1/2, -y, z+1/2'
'-x+1/2, y, -z+1/2'
'x+1/2, -y, -z+1/2'
'z+1/2, x, y+1/2'
'z+1/2, -x, -y+1/2'
'-z+1/2, -x, y+1/2'
'-z+1/2, x, -y+1/2'
'y+1/2, z, x+1/2'
'-y+1/2, z, -x+1/2'
'y+1/2, -z, -x+1/2'
'-y+1/2, -z, x+1/2'
'y+1/2, x, -z+1/2'
'-y+1/2, -x, -z+1/2'
'y+1/2, -x, z+1/2'
'-y+1/2, x, z+1/2'
'x+1/2, z, -y+1/2'
'-x+1/2, z, y+1/2'
'-x+1/2, -z, -y+1/2'
'x+1/2, -z, y+1/2'
'z+1/2, y, -x+1/2'
'z+1/2, -y, x+1/2'
'-z+1/2, y, x+1/2'
'-z+1/2, -y, -x+1/2'
'x+1/2, y+1/2, z'
'-x+1/2, -y+1/2, z'
'-x+1/2, y+1/2, -z'
'x+1/2, -y+1/2, -z'
'z+1/2, x+1/2, y'
'z+1/2, -x+1/2, -y'
'-z+1/2, -x+1/2, y'
'-z+1/2, x+1/2, -y'
'y+1/2, z+1/2, x'
'-y+1/2, z+1/2, -x'
'y+1/2, -z+1/2, -x'
'-y+1/2, -z+1/2, x'
'y+1/2, x+1/2, -z'
'-y+1/2, -x+1/2, -z'
'y+1/2, -x+1/2, z'
'-y+1/2, x+1/2, z'
'x+1/2, z+1/2, -y'
'-x+1/2, z+1/2, y'
'-x+1/2, -z+1/2, -y'
'x+1/2, -z+1/2, y'
'z+1/2, y+1/2, -x'
'z+1/2, -y+1/2, x'
'-z+1/2, y+1/2, x'
'-z+1/2, -y+1/2, -x'
'-x, -y, -z'
'x, y, -z'
'x, -y, z'
'-x, y, z'
'-z, -x, -y'
'-z, x, y'
'z, x, -y'
'z, -x, y'
'-y, -z, -x'
'y, -z, x'
'-y, z, x'
'y, z, -x'
'-y, -x, z'
'y, x, z'
'-y, x, -z'
'y, -x, -z'
'-x, -z, y'
'x, -z, -y'
'x, z, y'
'-x, z, -y'
'-z, -y, x'
'-z, y, -x'
'z, -y, -x'
'z, y, x'
'-x, -y+1/2, -z+1/2'
'x, y+1/2, -z+1/2'
'x, -y+1/2, z+1/2'
'-x, y+1/2, z+1/2'
'-z, -x+1/2, -y+1/2'
'-z, x+1/2, y+1/2'
'z, x+1/2, -y+1/2'
'z, -x+1/2, y+1/2'
'-y, -z+1/2, -x+1/2'
'y, -z+1/2, x+1/2'
'-y, z+1/2, x+1/2'
'y, z+1/2, -x+1/2'
'-y, -x+1/2, z+1/2'
'y, x+1/2, z+1/2'
'-y, x+1/2, -z+1/2'
'y, -x+1/2, -z+1/2'
'-x, -z+1/2, y+1/2'
'x, -z+1/2, -y+1/2'
'x, z+1/2, y+1/2'
'-x, z+1/2, -y+1/2'
'-z, -y+1/2, x+1/2'
'-z, y+1/2, -x+1/2'
'z, -y+1/2, -x+1/2'
'z, y+1/2, x+1/2'
'-x+1/2, -y, -z+1/2'
'x+1/2, y, -z+1/2'
'x+1/2, -y, z+1/2'
'-x+1/2, y, z+1/2'
'-z+1/2, -x, -y+1/2'
'-z+1/2, x, y+1/2'
'z+1/2, x, -y+1/2'
'z+1/2, -x, y+1/2'
'-y+1/2, -z, -x+1/2'
'y+1/2, -z, x+1/2'
'-y+1/2, z, x+1/2'
'y+1/2, z, -x+1/2'
'-y+1/2, -x, z+1/2'
'y+1/2, x, z+1/2'
'-y+1/2, x, -z+1/2'
'y+1/2, -x, -z+1/2'
'-x+1/2, -z, y+1/2'
'x+1/2, -z, -y+1/2'
'x+1/2, z, y+1/2'
'-x+1/2, z, -y+1/2'
'-z+1/2, -y, x+1/2'
'-z+1/2, y, -x+1/2'
'z+1/2, -y, -x+1/2'
'z+1/2, y, x+1/2'
'-x+1/2, -y+1/2, -z'
'x+1/2, y+1/2, -z'
'x+1/2, -y+1/2, z'
'-x+1/2, y+1/2, z'
'-z+1/2, -x+1/2, -y'
'-z+1/2, x+1/2, y'
'z+1/2, x+1/2, -y'
'z+1/2, -x+1/2, y'
'-y+1/2, -z+1/2, -x'
'y+1/2, -z+1/2, x'
'-y+1/2, z+1/2, x'
'y+1/2, z+1/2, -x'
'-y+1/2, -x+1/2, z'
'y+1/2, x+1/2, z'
'-y+1/2, x+1/2, -z'
'y+1/2, -x+1/2, -z'
'-x+1/2, -z+1/2, y'
'x+1/2, -z+1/2, -y'
'x+1/2, z+1/2, y'
'-x+1/2, z+1/2, -y'
'-z+1/2, -y+1/2, x'
'-z+1/2, y+1/2, -x'
'z+1/2, -y+1/2, -x'
'z+1/2, y+1/2, x'

loop_
_atom_site_label
_atom_site_type_symbol
_atom_site_fract_x
_atom_site_fract_y
_atom_site_fract_z
_atom_site_U_iso_or_equiv
_atom_site_adp_type
_atom_site_occupancy
_atom_site_site_symmetry_order
_atom_site_calc_flag
_atom_site_refinement_flags_posn
_atom_site_refinement_flags_adp
_atom_site_refinement_flags_occupancy
Ta1 Ta 0.0000 0.0000 0.0000 0.007(14) Uani 0.03(5) 48 d S T P
Ta2 Ta 0.0000 0.0000 0.0169(6) 0.0078(4) Uani 0.162(9) 8 d S T P
Rb1 Rb 0.26262(12) 0.26262(12) 0.26262(12) 0.0274(4) Uani 0.25 6 d S T P
Rb2 Rb 0.5000 0.5000 0.5000 0.0382(2) Uani 0.947(4) 48 d S T .
F1 F 0.0000 0.0000 0.2103(9) 0.037(2) Uani 0.5 8 d S T P
F2 F 0.0000 0.0595(15) 0.2051(17) 0.041(5) Uani 0.0833 2 d S T P
F3 F 0.0000 0.1272(13) 0.1859(18) 0.046(7) Uani 0.0833 2 d S T P

loop_
_atom_site_aniso_label
_atom_site_aniso_U_11
_atom_site_aniso_U_22
_atom_site_aniso_U_33
_atom_site_aniso_U_23
_atom_site_aniso_U_13
_atom_site_aniso_U_12
Ta1 0.007(14) 0.007(14) 0.007(14) 0.000 0.000 0.000
Ta2 0.0094(4) 0.0094(4) 0.0046(6) 0.000 0.000 0.000
Rb1 0.0274(4) 0.0274(4) 0.0274(4) -0.0004(2) -0.0004(2) -0.0004(2)
Rb2 0.0382(2) 0.0382(2) 0.0382(2) 0.000 0.000 0.000
F1 0.051(3) 0.051(3) 0.0097(13) 0.000 0.000 0.000
F2 0.043(6) 0.058(16) 0.021(5) -0.009(10) 0.000 0.000
F3 0.039(5) 0.060(12) 0.039(11) -0.033(11) 0.000 0.000

loop_
_atom_type_symbol
_atom_type_description
_atom_type_scat_dispersion_real
_atom_type_scat_dispersion_imag
_atom_type_scat_source
O O 0.0106 0.0060 'International Tables Vol C Tables 4.2.6.8 and 6.1.1.4'
F F 0.0171 0.0103 'International Tables Vol C Tables 4.2.6.8 and 6.1.1.4'
Rb Rb -0.9393 2.9676 'International Tables Vol C Tables 4.2.6.8 and 6.1.1.4'
Ta Ta -0.7052 6.5227 'International Tables Vol C Tables 4.2.6.8 and 6.1.1.4'

loop_
_geom_angle_atom_site_label_1
_geom_angle_atom_site_label_2
_geom_angle_atom_site_label_3
_geom_angle
_geom_angle_site_symmetry_1
_geom_angle_site_symmetry_3
Ta2 Ta1 F1 90.0 97 9
F1 Ta1 F1 180.0 105 9
F1 Ta1 F1 90.0 105 101
F1 Ta1 F1 90.0 9 101
Ta2 Ta1 F1 90.0 105 5
F1 Ta1 F1 90.0 105 5
F1 Ta1 F1 90.0 9 5
F1 Ta1 F1 180.0 101 5
F2 Ta2 F2 95.8(2) 2 18
F2 Ta2 F2 78.8(4) . 5

loop_
_geom_bond_atom_site_label_1
_geom_bond_atom_site_label_2
_geom_bond_distance
_geom_bond_site_symmetry_2
Ta1 F1 1.932(9) 105
Ta1 F1 1.932(9) 9
Ta1 F1 1.932(9) 101
Ta1 F1 1.932(9) 5
Ta1 F1 1.932(9) 97
Ta1 F1 1.932(9) .
Ta1 F2 1.961(15) .
Ta2 F1 1.777(10) .
Ta2 F2 1.813(16) .
Ta2 F2 1.813(16) 110
Ta2 F2 1.813(16) 109
Ta2 F2 1.813(16) 2
Ta2 F2 1.924(15) 18
Ta2 F2 1.924(15) 5
Rb1 Rb1 0.328(3) 28
Rb1 F3 2.505(7) 46
Rb1 F3 2.505(7) 58
Rb1 F3 2.505(7) 65
Rb1 F3 2.505(7) 181
Rb1 F3 2.505(7) 30
Rb1 F3 2.505(7) 74
Rb1 F3 2.554(6) 166
Rb1 F3 2.554(6) 185
Rb1 F3 2.554(6) 37
Rb2 F1 2.660(9) 153_565
Rb2 F1 2.660(9) 57
Rb2 F1 2.660(9) 125_655
Rb2 F1 2.660(9) 29
Rb2 F1 2.660(9) 169_556
Rb2 F1 2.660(9) 73
Rb2 F2 2.763(15) 161_565
Rb2 F2 2.763(15) 65
Rb2 F2 2.763(15) 154_565
Rb2 F2 2.763(15) 58
Rb2 F2 2.763(15) 126_655
Rb2 F2 2.763(15) 30

_cod_database_fobs_code 2108549
